data_7112793
loop_
_publ_author_name
'Rajput, Lalit'
'Chernyshev, Vladimir V.'
'Biradha, Kumar'

_publ_section_title
;
 Assembling triple helical amide-to-amide hydrogen bonded columns of
 tris(4-halophenyl)benzene-1,3,5-tricarboxamides into porous materials via
 halogen...halogen interactions.
;
_journal_issue 35
_journal_name_full 'Chemical communications (Cambridge, England)'
_journal_page_first 6530
_journal_page_last 6532
_journal_paper_doi 10.1039/c0cc01551b
_journal_volume 46
_journal_year 2010
_chemical_formula_moiety 'C27 H18 Cl3 N3 O3, 1.5(C4 H8 O)'
_chemical_formula_sum 'C33 H30 Cl3 N3 O4.5'
_chemical_formula_weight 646.9
_chemical_name_systematic
;
?
;
_space_group_IT_number 159
_symmetry_cell_setting trigonal
_symmetry_space_group_name_Hall 'P 3 -2c'
_symmetry_space_group_name_H-M 'P 3 1 c'
_audit_creation_method SHELXL-97
_cell_angle_alpha 90.00
_cell_angle_beta 90.00
_cell_angle_gamma 120.00
_cell_formula_units_Z 4
_cell_length_a 21.6250(17)
_cell_length_b 21.6250(17)
_cell_length_c 7.3012(6)
_cell_measurement_reflns_used 706
_cell_measurement_temperature 295(2)
_cell_measurement_theta_max 42.75
_cell_measurement_theta_min 2.87
_cell_volume 2956.9(4)
_computing_cell_refinement 'MRIA (Zlokazov & Chernyshev, 1992)'
_computing_data_collection 'Huber local program (Huber, 2002)'
_computing_data_reduction 'Huber local program'
_computing_molecular_graphics 'PLATON (Spek, 2003)'
_computing_publication_material ' MRIA, SHELXL97 (Sheldrick, 1997)'
_computing_structure_refinement MRIA
_computing_structure_solution 'simulated annealing (Zhukov et al., 2001)'
_diffrn_ambient_temperature 295(2)
_diffrn_detector_type 'Imaging Plate'
_diffrn_measurement_device 'Guinier camera G670'
_diffrn_radiation_monochromator 'Curved Germanium (111)'
_diffrn_radiation_source 'line-focus sealed tube'
_diffrn_radiation_type CuK\a~1~
_diffrn_radiation_wavelength 1.54059
_diffrn_source 'Fine focus X-ray tube'
_diffrn_source_target Cu
_exptl_absorpt_coefficient_mu 3.192
_exptl_crystal_density_diffrn 1.453
_exptl_crystal_density_method 'not measured'
_exptl_crystal_F_000 1344
_pd_block_diffractogram_id Chloro_pattern
_pd_char_colour colourless
_pd_char_particle_morphology 'no specific habit'
_pd_instr_location
;
Dept. of Chemistry, Moscow State University, 119991 Moscow, Russia
;
_pd_meas_2theta_range_inc 0.01
_pd_meas_2theta_range_max 85.00
_pd_meas_2theta_range_min 3.00
_pd_meas_number_of_points 8201
_pd_meas_scan_method cont
_pd_prep_pressure 101
_pd_prep_temperature 295(2)
_pd_proc_2theta_range_inc 0.01
_pd_proc_2theta_range_max 85.00
_pd_proc_2theta_range_min 3.00
_pd_proc_info_excluded_regions none
_pd_proc_ls_background_function 'Chebyshev polynomial up to the 5th order'
_pd_proc_ls_pref_orient_corr none
_pd_proc_ls_profile_function 'split-type pseudo-Voigt (Toraya, 1986)'
_pd_proc_ls_prof_R_factor 0.0184
_pd_proc_ls_prof_wR_expected 0.0112
_pd_proc_ls_prof_wR_factor 0.0237
_pd_proc_wavelength 1.54059
_pd_spec_mounting
;
thin layer in the specimen holder of the camera
;
_pd_spec_mount_mode transmission
_pd_spec_shape flat_sheet
_pd_spec_size_axial 15
_pd_spec_size_equat 1
_pd_spec_size_thick 1
_refine_diff_density_max 0.73
_refine_diff_density_min -0.44
_refine_diff_density_rms 0.27
_refine_ls_extinction_method none
_refine_ls_goodness_of_fit_all 2.123
_refine_ls_hydrogen_treatment noref
_refine_ls_matrix_type fullcycle
_refine_ls_number_constraints 36
_refine_ls_number_parameters 151
_refine_ls_number_restraints 80
_refine_ls_R_I_factor 0.0704
_refine_ls_shift/su_max .003
_refine_ls_shift/su_mean .001
_refine_ls_structure_factor_coef Inet
_refine_ls_weighting_scheme sigma
_cod_data_source_file c0cc01551b.txt
_cod_data_source_block 4
_cod_database_code 7112793

loop_
_symmetry_equiv_pos_as_xyz
'x, y, z'
'-y, x-y, z'
'-x+y, -x, z'
'y, x, z+1/2'
'-x, -x+y, z+1/2'
'x-y, -y, z+1/2'

loop_
_atom_site_label
_atom_site_type_symbol
_atom_site_fract_x
_atom_site_fract_y
_atom_site_fract_z
_atom_site_U_iso_or_equiv
_atom_site_adp_type
_atom_site_occupancy
_atom_site_symmetry_multiplicity
_atom_site_calc_flag
_atom_site_refinement_flags
Cl1 Cl -0.12610(15) 0.62440(15) 0.4657(4) 0.054(3) Uiso 1 1 d .
O1 O 0.2300(3) 0.7564(3) 0.5957(10) 0.061(5) Uiso 1 1 d .
N1 N 0.1647(4) 0.6608(4) 0.4022(13) 0.061(5) Uiso 1 1 d .
H1 H 0.1721 0.6378 0.3169 0.073 Uiso 1 1 calc .
C1 C 0.2229(5) 0.7043(5) 0.5074(17) 0.061(5) Uiso 1 1 d .
C2 C 0.0944(6) 0.6485(5) 0.4145(18) 0.061(5) Uiso 1 1 d .
C3 C 0.0337(6) 0.5837(5) 0.3665(17) 0.061(5) Uiso 1 1 d .
H3 H 0.0387 0.5456 0.3263 0.073 Uiso 1 1 calc .
C4 C -0.0342(6) 0.5762(6) 0.3788(16) 0.061(5) Uiso 1 1 d .
H4 H -0.0744 0.5333 0.3470 0.073 Uiso 1 1 calc .
C5 C -0.0413(5) 0.6336(5) 0.4391(17) 0.061(5) Uiso 1 1 d .
C6 C 0.0184(6) 0.6979(6) 0.4907(18) 0.061(5) Uiso 1 1 d .
H6 H 0.0133 0.7361 0.5286 0.073 Uiso 1 1 calc .
C7 C 0.0857(6) 0.7043(5) 0.4849(17) 0.061(5) Uiso 1 1 d .
H7 H 0.1252 0.7457 0.5278 0.073 Uiso 1 1 calc .
C8 C 0.2811(5) 0.6860(5) 0.5074(18) 0.061(5) Uiso 1 1 d .
C9 C 0.2611(6) 0.6132(6) 0.5074(18) 0.061(5) Uiso 1 1 d .
H9 H 0.2132 0.5780 0.5074 0.073 Uiso 1 1 calc .
Cl2 Cl 0.35060(14) 1.11620(12) -0.2133(4) 0.051(3) Uiso 1 1 d .
O2 O 0.4220(4) 0.8584(3) 0.1042(12) 0.057(5) Uiso 1 1 d .
N2 N 0.3346(4) 0.8351(4) -0.1103(13) 0.057(5) Uiso 1 1 d .
H2 H 0.3037 0.8021 -0.1803 0.068 Uiso 1 1 calc .
C10 C 0.3733(5) 0.8160(5) 0.0015(18) 0.057(5) Uiso 1 1 d .
C11 C 0.3397(6) 0.9028(6) -0.1236(16) 0.057(5) Uiso 1 1 d .
C12 C 0.4010(5) 0.9667(5) -0.0717(16) 0.057(5) Uiso 1 1 d .
H12 H 0.4397 0.9654 -0.0205 0.068 Uiso 1 1 calc .
C13 C 0.4038(5) 1.0320(5) -0.0970(15) 0.057(5) Uiso 1 1 d .
H13 H 0.4439 1.0742 -0.0602 0.068 Uiso 1 1 calc .
C14 C 0.3462(5) 1.0337(5) -0.1779(16) 0.057(5) Uiso 1 1 d .
C15 C 0.2835(6) 0.9706(5) -0.2201(18) 0.057(5) Uiso 1 1 d .
H15 H 0.2442 0.9721 -0.2661 0.068 Uiso 1 1 calc .
C16 C 0.2804(5) 0.9053(5) -0.1926(17) 0.057(5) Uiso 1 1 d .
H16 H 0.2387 0.8630 -0.2202 0.068 Uiso 1 1 calc .
C17 C 0.3513(6) 0.7387(5) 0.0015(18) 0.057(5) Uiso 1 1 d .
C18 C 0.4054(5) 0.7205(6) 0.0015(18) 0.057(5) Uiso 1 1 d .
H18 H 0.4531 0.7562 0.0015 0.068 Uiso 1 1 calc .
O1A O 0.0082(17) 0.0877(15) -0.198(6) 0.27(2) Uiso 0.50 1 d P
C1A C -0.0364(21) 0.1090(22) -0.1073(85) 0.27(2) Uiso 0.50 1 d P
H1A1 H -0.0818 0.0680 -0.0734 0.320 Uiso 0.50 1 calc P
H1A2 H -0.0451 0.1406 -0.1838 0.320 Uiso 0.50 1 calc P
C2A C 0.0077(22) 0.1483(17) 0.0634(77) 0.27(2) Uiso 0.50 1 d P
H2A1 H 0.0230 0.1987 0.0543 0.320 Uiso 0.50 1 calc P
H2A2 H -0.0218 0.1295 0.1719 0.320 Uiso 0.50 1 calc P
C3A C 0.0702(25) 0.1395(23) 0.0805(76) 0.27(2) Uiso 0.50 1 d P
H3A1 H 0.0611 0.1007 0.1631 0.321 Uiso 0.50 1 calc P
H3A2 H 0.1116 0.1831 0.1231 0.321 Uiso 0.50 1 calc P
C4A C 0.0800(21) 0.1225(23) -0.1125(68) 0.27(2) Uiso 0.50 1 d P
H4A1 H 0.1124 0.1658 -0.1781 0.321 Uiso 0.50 1 calc P
H4A2 H 0.0994 0.0906 -0.1140 0.321 Uiso 0.50 1 calc P
O1B O 0.2061(12) 0.1856(14) 0.2716(64) 0.27(2) Uiso 0.50 1 d P
C1B C 0.1514(23) 0.1454(21) 0.1392(80) 0.27(2) Uiso 0.50 1 d P
H1B1 H 0.1674 0.1625 0.0158 0.320 Uiso 0.50 1 calc P
H1B2 H 0.1083 0.1472 0.1646 0.320 Uiso 0.50 1 calc P
C2B C 0.1396(24) 0.0695(26) 0.1674(81) 0.27(2) Uiso 0.50 1 d P
H2B1 H 0.0888 0.0357 0.1733 0.321 Uiso 0.50 1 calc P
H2B2 H 0.1590 0.0569 0.0634 0.321 Uiso 0.50 1 calc P
C3B C 0.1735(20) 0.0647(21) 0.3341(79) 0.27(2) Uiso 0.50 1 d P
H3B1 H 0.2127 0.0564 0.3067 0.321 Uiso 0.50 1 calc P
H3B2 H 0.1395 0.0267 0.4124 0.321 Uiso 0.50 1 calc P
C4B C 0.1999(23) 0.1357(23) 0.4216(78) 0.27(2) Uiso 0.50 1 d P
H4B1 H 0.2460 0.1519 0.4786 0.321 Uiso 0.50 1 calc P
H4B2 H 0.1666 0.1332 0.5145 0.321 Uiso 0.50 1 calc P

loop_
_atom_type_symbol
_atom_type_description
_atom_type_scat_dispersion_real
_atom_type_scat_dispersion_imag
_atom_type_scat_source
Cl Cl 0.3639 0.7018 'International Tables Vol C Tables 4.2.6.8 and 6.1.1.4'
O O 0.0492 0.0322 'International Tables Vol C Tables 4.2.6.8 and 6.1.1.4'
N N 0.0311 0.0180 'International Tables Vol C Tables 4.2.6.8 and 6.1.1.4'
C C 0.0181 0.0091 'International Tables Vol C Tables 4.2.6.8 and 6.1.1.4'
H H 0.0000 0.0000 'International Tables Vol C Tables 4.2.6.8 and 6.1.1.4'

loop_
_geom_angle_atom_site_label_1
_geom_angle_atom_site_label_2
_geom_angle_atom_site_label_3
_geom_angle
_geom_angle_site_symmetry_1
C1 N1 C2 128.9(11) .
C1 N1 H1 115.5 .
C2 N1 H1 115.5 .
O1 C1 N1 124.8(12) .
O1 C1 C8 120.1(9) .
N1 C1 C8 115.1(11) .
C3 C2 C7 119.2(12) .
C3 C2 N1 123.7(12) .
C7 C2 N1 117.1(8) .
C4 C3 C2 120.2(12) .
C4 C3 H3 119.9 .
C2 C3 H3 119.9 .
C5 C4 C3 119.6(9) .
C5 C4 H4 120.2 .
C3 C4 H4 120.2 .
C6 C5 C4 120.9(12) .
C6 C5 Cl1 118.5(10) .
C4 C5 Cl1 120.5(7) .
C7 C6 C5 119.4(13) .
C7 C6 H6 120.3 .
C5 C6 H6 120.3 .
C6 C7 C2 120.5(9) .
C6 C7 H7 119.8 .
C2 C7 H7 119.8 .
C9 C8 C9 121.2(12) 3_565
C9 C8 C1 120.9(9) 3_565
C9 C8 C1 117.8(8) .
C8 C9 C8 118.8(12) 2_665
C8 C9 H9 120.6 2_665
C8 C9 H9 120.6 .
C10 N2 C11 127.5(8) .
C10 N2 H2 116.3 .
C11 N2 H2 116.3 .
O2 C10 N2 123.8(10) .
O2 C10 C17 120.3(12) .
N2 C10 C17 115.9(9) .
C16 C11 C12 119.3(12) .
C16 C11 N2 117.7(8) .
C12 C11 N2 123.0(12) .
C13 C12 C11 120.1(12) .
C13 C12 H12 120.0 .
C11 C12 H12 119.9 .
C12 C13 C14 119.7(8) .
C12 C13 H13 120.2 .
C14 C13 H13 120.2 .
C15 C14 C13 120.8(11) .
C15 C14 Cl2 119.6(10) .
C13 C14 Cl2 119.5(7) .
C16 C15 C14 119.3(12) .
C16 C15 H15 120.3 .
C14 C15 H15 120.3 .
C15 C16 C11 120.6(9) .
C15 C16 H16 119.7 .
C11 C16 H16 119.7 .
C18 C17 C18 119.9(10) 2_665
C18 C17 C10 122.1(12) 2_665
C18 C17 C10 118.0(8) .
C17 C18 C17 120.1(10) 3_565
C17 C18 H18 120.0 3_565
C17 C18 H18 120.0 .
C1A O1A C4A 110(4) .
O1A C1A C2A 103(4) .
O1A C1A H1A1 111.2 .
C2A C1A H1A1 111.2 .
O1A C1A H1A2 111.2 .
C2A C1A H1A2 111.2 .
H1A1 C1A H1A2 109.2 .
C3A C2A C1A 111(5) .
C3A C2A H2A1 109.5 .
C1A C2A H2A1 109.6 .
C3A C2A H2A2 109.4 .
C1A C2A H2A2 109.5 .
H2A1 C2A H2A2 108.1 .
C2A C3A C4A 102(5) .
C2A C3A H3A1 111.4 .
C4A C3A H3A1 111.3 .
C2A C3A H3A2 111.4 .
C4A C3A H3A2 111.4 .
H3A1 C3A H3A2 109.3 .
O1A C4A C3A 106(4) .
O1A C4A H4A1 110.5 .
C3A C4A H4A1 110.4 .
O1A C4A H4A2 110.5 .
C3A C4A H4A2 110.5 .
H4A1 C4A H4A2 108.8 .
C1B O1B C4B 108(3) .
O1B C1B C2B 102(5) .
O1B C1B H1B1 111.5 .
C2B C1B H1B1 111.3 .
O1B C1B H1B2 111.5 .
C2B C1B H1B2 111.5 .
H1B1 C1B H1B2 109.3 .
C3B C2B C1B 112(5) .
C3B C2B H2B1 109.2 .
C1B C2B H2B1 109.4 .
C3B C2B H2B2 109.2 .
C1B C2B H2B2 109.5 .
H2B1 C2B H2B2 108.0 .
C2B C3B C4B 103(5) .
C2B C3B H3B1 110.9 .
C4B C3B H3B1 111.1 .
C2B C3B H3B2 111.0 .
C4B C3B H3B2 111.1 .
H3B1 C3B H3B2 109.2 .
C3B C4B O1B 106(5) .
C3B C4B H4B1 110.4 .
O1B C4B H4B1 110.5 .
C3B C4B H4B2 110.4 .
O1B C4B H4B2 110.6 .
H4B1 C4B H4B2 108.7 .

loop_
_geom_bond_atom_site_label_1
_geom_bond_atom_site_label_2
_geom_bond_distance
_geom_bond_site_symmetry_2
Cl1 C5 1.754(12) .
O1 C1 1.239(14) .
N1 C1 1.369(12) .
N1 C2 1.409(16) .
N1 H1 0.86 .
C1 C8 1.496(19) .
C2 C3 1.404(13) .
C2 C7 1.408(19) .
C3 C4 1.397(19) .
C3 H3 0.93 .
C4 C5 1.396(19) .
C4 H4 0.93 .
C5 C6 1.395(13) .
C6 C7 1.39(2) .
C6 H6 0.93 .
C7 H7 0.93 .
C8 C9 1.382(17) 3_565
C8 C9 1.409(17) .
C9 C8 1.382(17) 2_665
C9 H9 0.93 .
Cl2 C14 1.758(12) .
O2 C10 1.244(13) .
N2 C10 1.372(17) .
N2 C11 1.416(17) .
N2 H2 0.86 .
C10 C17 1.492(16) .
C11 C16 1.403(18) .
C11 C12 1.407(12) .
C12 C13 1.395(17) .
C12 H12 0.93 .
C13 C14 1.395(18) .
C13 H13 0.93 .
C14 C15 1.395(12) .
C15 C16 1.394(17) .
C15 H15 0.93 .
C16 H16 0.93 .
C17 C18 1.399(15) 2_665
C17 C18 1.41(2) .
C18 C17 1.399(15) 3_565
C18 H18 0.93 .
O1A C1A 1.42(7) .
O1A C4A 1.48(6) .
C1A C2A 1.54(8) .
C1A H1A1 0.9703 .
C1A H1A2 0.9795 .
C2A C3A 1.46(9) .
C2A H2A1 0.97 .
C2A H2A2 0.97 .
C3A C4A 1.50(9) .
C3A H3A1 0.97 .
C3A H3A2 0.97 .
C4A H4A1 0.97 .
C4A H4A2 0.97 .
O1B C1B 1.44(7) .
O1B C4B 1.50(7) .
C1B C2B 1.54(8) .
C1B H1B1 0.97 .
C1B H1B2 0.97 .
C2B C3B 1.45(9) .
C2B H2B1 0.97 .
C2B H2B2 0.97 .
C3B C4B 1.49(7) .
C3B H3B1 0.97 .
C3B H3B2 0.97 .
C4B H4B1 0.97 .
C4B H4B2 0.97 .

loop_
_geom_hbond_atom_site_label_D
_geom_hbond_atom_site_label_H
_geom_hbond_atom_site_label_A
_geom_hbond_distance_DH
_geom_hbond_distance_HA
_geom_hbond_distance_DA
_geom_hbond_angle_DHA
_geom_hbond_site_symmetry_A
N1 H1 O2 0.86 2.09 2.890(13) 155 2_665
N2 H2 O1 0.86 2.15 2.962(11) 157 1_554
